data_9010632
loop_
_publ_author_name
'Zaccarini, F.'
'Thalhammer, O. A. R.'
'Princivalle, F.'
'Lenaz, D.'
'Stanley, C. J.'
'Garuti, G.'

_publ_section_title
;
 Djerfisherite in the Guli dunite complex, Polar Siberia: a primary or
 metasomatic phase?
 Note: Occupancy of Cl1 was changed from S1 to reproduce chemical formula
;
_journal_name_full 'The Canadian Mineralogist'
_journal_page_first 1201
_journal_page_last 1211
_journal_paper_doi 10.2113/gscanmin.45.5.1201
_journal_volume 45
_journal_year 2007
_chemical_compound_source 'Guli dunite complex, Polar Siberia, Russia'
_chemical_formula_sum 'Cl Cu Fe24 K6 S26'
_chemical_name_mineral Djerfisherite
_space_group_IT_number 221
_symmetry_space_group_name_Hall '-P 4 2 3'
_symmetry_space_group_name_H-M 'P m -3 m'
_cell_angle_alpha 90
_cell_angle_beta 90
_cell_angle_gamma 90
_cell_length_a 10.385
_cell_length_b 10.385
_cell_length_c 10.385
_cell_formula_units_Z 1
_cell_volume 1120.004
_database_code_amcsd 0006153
_exptl_crystal_density_diffrn 3.718
_cod_original_formula_sum 'K6 Cu Fe24 S26 Cl'
_cod_database_code 9010632

loop_
_space_group_symop_operation_xyz
x,y,z
z,-x,y
-y,z,-x
x,-y,z
-z,x,-y
y,-z,x
-x,y,-z
x,-z,-y
-z,y,x
y,-x,-z
-x,z,y
z,-y,-x
-y,x,z
x,z,y
-z,-y,-x
y,x,z
-x,-z,-y
z,y,x
-y,-x,-z
z,x,-y
-y,-z,x
x,y,-z
-z,-x,y
y,z,-x
-x,-y,z
-z,x,y
y,-z,-x
-x,y,z
z,-x,-y
-y,z,x
x,-y,-z
-x,z,-y
z,-y,x
-y,x,-z
x,-z,y
-z,y,-x
y,-x,z
-x,-z,y
z,y,-x
-y,-x,z
x,z,-y
-z,-y,x
y,x,-z
-z,-x,-y
y,z,x
-x,-y,-z
z,x,y
-y,-z,-x

loop_
_atom_site_label
_atom_site_fract_x
_atom_site_fract_y
_atom_site_fract_z
_atom_site_U_iso_or_equiv
K 0.00000 0.00000 0.29846 0.03400
Cu 0.50000 0.50000 0.50000 0.04500
Fe 0.13537 0.36721 0.36721 0.03000
S2 0.24813 0.50000 0.00000 0.02900
S3 0.50000 0.50000 0.25909 0.02500
S4 0.22800 0.22800 0.22800 0.03000
Cl1 0.00000 0.00000 0.00000 0.02600

loop_
_cod_related_entry_id
_cod_related_entry_database
_cod_related_entry_code
1 AMCSD 0006153
